data_4306610
loop_
_publ_author_name
'Andrian P. Milanov'
'Roland A. Fischer'
'Anjana Devi'

_publ_contact_author
;
        Anjana Devi
        Department of Inorganic Chemistry II
        Ruhr-University Bochum
        Universitaetsstr. 150
        44801 Bochum
        Germany
;
_publ_contact_author_email anjana.devi@ruhr-uni-bochum.de
_publ_contact_author_fax '049 234 321-4174'
_publ_contact_author_phone '049 234 32-24150'
_publ_section_title
;
Synthesis, Characterization, and Thermal Properties of Homoleptic
Rare-Earth Guanidinates: Promising Precursors for MOCVD and ALD of
Rare-Earth Oxide Thin Films
;
_journal_name_full 'Inorganic Chemistry'
_journal_page_first 11405
_journal_page_last 11416
_journal_paper_doi 10.1021/ic801432b
_journal_volume 47
_journal_year 2008
_chemical_formula_sum 'C27 H60 N9 Y'
_chemical_formula_weight 599.75
_chemical_name_common 'Y(^i^PrN)~2~CNMe~2~ (1a)'
_chemical_name_systematic
; 
 ? 
;
_space_group_IT_number 2
_symmetry_cell_setting triclinic
_symmetry_space_group_name_Hall '-P 1'
_symmetry_space_group_name_H-M 'P -1'
_atom_sites_solution_hydrogens geom
_atom_sites_solution_primary direct
_atom_sites_solution_secondary difmap
_audit_creation_method SHELXL-97
_cell_angle_alpha 91.657(4)
_cell_angle_beta 95.859(4)
_cell_angle_gamma 115.249(5)
_cell_formula_units_Z 2
_cell_length_a 10.7165(5)
_cell_length_b 11.1694(6)
_cell_length_c 16.1278(6)
_cell_measurement_reflns_used 5284
_cell_measurement_temperature 113(2)
_cell_measurement_theta_max 27.498
_cell_measurement_theta_min 2.589
_cell_volume 1731.25(16)
_computing_cell_refinement 'CrysAlis RED 1.171.13, Oxford Diffraction'
_computing_data_collection 'CrysAlis CCD 1.171.13, Oxford Diffraction'
_computing_data_reduction 'CrysAlis RED 1.171.13, Oxford Diffraction'
_computing_molecular_graphics SHELXL-97
_computing_publication_material SHELXL-97
_computing_structure_refinement 'SHELXL-97 (Sheldrick, 1997)'
_computing_structure_solution 'SHELXS-97 (Sheldrick, 1990)'
_diffrn_ambient_temperature 113(2)
_diffrn_measured_fraction_theta_full 0.997
_diffrn_measured_fraction_theta_max 0.997
_diffrn_measurement_device_type 'Sapphire2-CCD, Oxford Diffraction'
_diffrn_measurement_method '887 images at 1.0 deg. in \w and 20 sec.'
_diffrn_radiation_monochromator graphite
_diffrn_radiation_source 'Enhance (Mo) X-ray Source'
_diffrn_radiation_type MoK\a
_diffrn_radiation_wavelength 0.71073
_diffrn_reflns_av_R_equivalents 0.0686
_diffrn_reflns_av_sigmaI/netI 0.1214
_diffrn_reflns_limit_h_max 12
_diffrn_reflns_limit_h_min -12
_diffrn_reflns_limit_k_max 13
_diffrn_reflns_limit_k_min -13
_diffrn_reflns_limit_l_max 19
_diffrn_reflns_limit_l_min -19
_diffrn_reflns_number 22752
_diffrn_reflns_theta_full 25.00
_diffrn_reflns_theta_max 25.00
_diffrn_reflns_theta_min 3.12
_exptl_absorpt_coefficient_mu 1.713
_exptl_absorpt_correction_T_max 0.760
_exptl_absorpt_correction_T_min 0.630
_exptl_absorpt_correction_type empirical
_exptl_absorpt_process_details sadabs
_exptl_crystal_colour colourless
_exptl_crystal_density_diffrn 1.151
_exptl_crystal_density_method 'not measured'
_exptl_crystal_description prism
_exptl_crystal_F_000 648
_exptl_crystal_size_max 0.27
_exptl_crystal_size_mid 0.24
_exptl_crystal_size_min 0.16
_refine_diff_density_max 0.608
_refine_diff_density_min -0.479
_refine_diff_density_rms 0.061
_refine_ls_extinction_method none
_refine_ls_goodness_of_fit_ref 0.814
_refine_ls_hydrogen_treatment constr
_refine_ls_matrix_type full
_refine_ls_number_parameters 334
_refine_ls_number_reflns 6062
_refine_ls_number_restraints 0
_refine_ls_restrained_S_all 0.814
_refine_ls_R_factor_all 0.0649
_refine_ls_R_factor_gt 0.0385
_refine_ls_shift/su_max 0.000
_refine_ls_shift/su_mean 0.000
_refine_ls_structure_factor_coef Fsqd
_refine_ls_weighting_details 'calc w=1/[\s^2^(Fo^2^)+(0.0280P)^2^+0.0000P] where P=(Fo^2^+2Fc^2^)/3'
_refine_ls_weighting_scheme calc
_refine_ls_wR_factor_gt 0.0697
_refine_ls_wR_factor_ref 0.0726
_reflns_number_gt 3915
_reflns_number_total 6062
_reflns_threshold_expression >2sigma(I)
_cod_data_source_file ic801432b_si_001_1.cif
_cod_data_source_block cvd232a
_cod_original_cell_volume 1731.25(14)
_cod_database_code 4306610

loop_
_symmetry_equiv_pos_as_xyz
'x, y, z'
'-x, -y, -z'

loop_
_atom_site_label
_atom_site_type_symbol
_atom_site_fract_x
_atom_site_fract_y
_atom_site_fract_z
_atom_site_U_iso_or_equiv
_atom_site_adp_type
_atom_site_occupancy
_atom_site_symmetry_multiplicity
_atom_site_calc_flag
_atom_site_refinement_flags
_atom_site_disorder_assembly
_atom_site_disorder_group
C1 C 0.1409(3) -0.1444(3) 0.26757(17) 0.0184(7) Uani 1 1 d . . .
C2 C 0.2460(3) 0.2683(3) 0.13468(18) 0.0178(7) Uani 1 1 d . . .
C3 C 0.5659(3) 0.2493(3) 0.35966(18) 0.0190(7) Uani 1 1 d . . .
C10 C -0.0383(3) -0.0706(3) 0.28995(18) 0.0240(8) Uani 1 1 d . . .
H10A H -0.0955 -0.1675 0.2943 0.029 Uiso 1 1 calc R . .
C11 C -0.0918(3) -0.0309(4) 0.2091(2) 0.0530(11) Uani 1 1 d . . .
H11A H -0.0833 -0.0819 0.1613 0.079 Uiso 1 1 calc R . .
H11B H -0.0369 0.0642 0.2042 0.079 Uiso 1 1 calc R . .
H11C H -0.1897 -0.0493 0.2097 0.079 Uiso 1 1 calc R . .
C12 C -0.0518(3) 0.0056(4) 0.3640(2) 0.0479(10) Uani 1 1 d . . .
H12A H -0.0193 -0.0225 0.4156 0.072 Uiso 1 1 calc R . .
H12B H -0.1495 -0.0117 0.3641 0.072 Uiso 1 1 calc R . .
H12C H 0.0046 0.1008 0.3607 0.072 Uiso 1 1 calc R . .
C20 C 0.3360(3) -0.1904(3) 0.23828(18) 0.0227(8) Uani 1 1 d . . .
H20A H 0.2751 -0.2787 0.2571 0.027 Uiso 1 1 calc R . .
C21 C 0.3681(3) -0.2111(3) 0.15097(19) 0.0353(9) Uani 1 1 d . . .
H21A H 0.2812 -0.2524 0.1127 0.053 Uiso 1 1 calc R . .
H21B H 0.4157 -0.2690 0.1519 0.053 Uiso 1 1 calc R . .
H21C H 0.4281 -0.1251 0.1319 0.053 Uiso 1 1 calc R . .
C22 C 0.4700(3) -0.1279(3) 0.29889(19) 0.0326(9) Uani 1 1 d . . .
H22A H 0.4479 -0.1163 0.3552 0.049 Uiso 1 1 calc R . .
H22B H 0.5307 -0.0412 0.2811 0.049 Uiso 1 1 calc R . .
H22C H 0.5175 -0.1859 0.2994 0.049 Uiso 1 1 calc R . .
C30 C -0.0176(3) -0.3233(3) 0.34686(19) 0.0355(9) Uani 1 1 d . . .
H30A H 0.0186 -0.2516 0.3918 0.053 Uiso 1 1 calc R . .
H30B H -0.0045 -0.3999 0.3664 0.053 Uiso 1 1 calc R . .
H30C H -0.1170 -0.3493 0.3309 0.053 Uiso 1 1 calc R . .
C31 C 0.0139(3) -0.3719(3) 0.20383(19) 0.0374(9) Uani 1 1 d . . .
H31A H 0.0698 -0.3311 0.1591 0.056 Uiso 1 1 calc R . .
H31B H -0.0846 -0.3989 0.1842 0.056 Uiso 1 1 calc R . .
H31C H 0.0277 -0.4500 0.2193 0.056 Uiso 1 1 calc R . .
C40 C 0.2560(3) 0.4160(3) 0.25335(17) 0.0205(7) Uani 1 1 d . . .
H40A H 0.2440 0.4697 0.2073 0.025 Uiso 1 1 calc R . .
C41 C 0.1435(3) 0.3916(3) 0.30870(18) 0.0324(8) Uani 1 1 d . . .
H41A H 0.0522 0.3422 0.2758 0.049 Uiso 1 1 calc R . .
H41B H 0.1508 0.4769 0.3316 0.049 Uiso 1 1 calc R . .
H41C H 0.1546 0.3400 0.3546 0.049 Uiso 1 1 calc R . .
C42 C 0.3988(3) 0.4931(3) 0.3022(2) 0.0369(9) Uani 1 1 d . . .
H42A H 0.4701 0.5083 0.2650 0.055 Uiso 1 1 calc R . .
H42B H 0.4119 0.4422 0.3481 0.055 Uiso 1 1 calc R . .
H42C H 0.4069 0.5787 0.3251 0.055 Uiso 1 1 calc R . .
C50 C 0.2453(3) 0.1032(3) 0.03003(17) 0.0216(7) Uani 1 1 d . . .
H50A H 0.2003 0.1475 -0.0072 0.026 Uiso 1 1 calc R . .
C51 C 0.3738(3) 0.1111(3) -0.00573(18) 0.0350(9) Uani 1 1 d . . .
H51A H 0.4389 0.2044 -0.0076 0.052 Uiso 1 1 calc R . .
H51B H 0.3470 0.0670 -0.0624 0.052 Uiso 1 1 calc R . .
H51C H 0.4185 0.0670 0.0297 0.052 Uiso 1 1 calc R . .
C52 C 0.1433(3) -0.0402(3) 0.03221(18) 0.0286(8) Uani 1 1 d . . .
H52A H 0.0606 -0.0444 0.0553 0.043 Uiso 1 1 calc R . .
H52B H 0.1868 -0.0856 0.0674 0.043 Uiso 1 1 calc R . .
H52C H 0.1164 -0.0836 -0.0247 0.043 Uiso 1 1 calc R . .
C60 C 0.0967(3) 0.3725(3) 0.07467(19) 0.0317(8) Uani 1 1 d . . .
H60A H 0.0459 0.3324 0.1214 0.048 Uiso 1 1 calc R . .
H60B H 0.0351 0.3365 0.0219 0.048 Uiso 1 1 calc R . .
H60C H 0.1289 0.4690 0.0810 0.048 Uiso 1 1 calc R . .
C61 C 0.3019(3) 0.3959(3) 0.00947(19) 0.0349(9) Uani 1 1 d . . .
H61A H 0.3784 0.3695 0.0151 0.052 Uiso 1 1 calc R . .
H61B H 0.3398 0.4930 0.0146 0.052 Uiso 1 1 calc R . .
H61C H 0.2466 0.3615 -0.0454 0.052 Uiso 1 1 calc R . .
C70 C 0.6762(3) 0.2955(3) 0.23111(17) 0.0218(7) Uani 1 1 d . . .
H70A H 0.7591 0.3531 0.2716 0.026 Uiso 1 1 calc R . .
C71 C 0.7119(3) 0.1992(3) 0.18087(19) 0.0361(9) Uani 1 1 d . . .
H71A H 0.7370 0.1438 0.2189 0.054 Uiso 1 1 calc R . .
H71B H 0.7906 0.2494 0.1506 0.054 Uiso 1 1 calc R . .
H71C H 0.6313 0.1425 0.1409 0.054 Uiso 1 1 calc R . .
C72 C 0.6385(3) 0.3833(3) 0.17241(18) 0.0335(9) Uani 1 1 d . . .
H72A H 0.6166 0.4456 0.2051 0.050 Uiso 1 1 calc R . .
H72B H 0.5573 0.3275 0.1324 0.050 Uiso 1 1 calc R . .
H72C H 0.7173 0.4329 0.1421 0.050 Uiso 1 1 calc R . .
C80 C 0.4220(3) 0.1846(3) 0.47437(17) 0.0218(7) Uani 1 1 d . . .
H80A H 0.5148 0.2124 0.5083 0.026 Uiso 1 1 calc R . .
C81 C 0.3370(3) 0.0371(3) 0.47992(18) 0.0285(8) Uani 1 1 d . . .
H81A H 0.3848 -0.0119 0.4573 0.043 Uiso 1 1 calc R . .
H81B H 0.2452 0.0086 0.4475 0.043 Uiso 1 1 calc R . .
H81C H 0.3260 0.0192 0.5385 0.043 Uiso 1 1 calc R . .
C82 C 0.3506(3) 0.2623(3) 0.50936(18) 0.0325(8) Uani 1 1 d . . .
H82A H 0.4069 0.3574 0.5056 0.049 Uiso 1 1 calc R . .
H82B H 0.3398 0.2449 0.5680 0.049 Uiso 1 1 calc R . .
H82C H 0.2588 0.2350 0.4772 0.049 Uiso 1 1 calc R . .
C90 C 0.8034(3) 0.2727(3) 0.40792(18) 0.0299(8) Uani 1 1 d . . .
H90A H 0.7779 0.2051 0.3612 0.045 Uiso 1 1 calc R . .
H90B H 0.8187 0.2359 0.4603 0.045 Uiso 1 1 calc R . .
H90C H 0.8888 0.3500 0.3994 0.045 Uiso 1 1 calc R . .
C91 C 0.7148(3) 0.4107(3) 0.47882(18) 0.0331(9) Uani 1 1 d . . .
H91A H 0.6340 0.4306 0.4765 0.050 Uiso 1 1 calc R . .
H91B H 0.7980 0.4919 0.4727 0.050 Uiso 1 1 calc R . .
H91C H 0.7276 0.3763 0.5327 0.050 Uiso 1 1 calc R . .
N1 N 0.1069(2) -0.0465(2) 0.28936(14) 0.0210(6) Uani 1 1 d . . .
N2 N 0.2624(2) -0.1055(2) 0.23855(13) 0.0169(6) Uani 1 1 d . . .
N3 N 0.0560(2) -0.2778(2) 0.27529(15) 0.0251(6) Uani 1 1 d . . .
N4 N 0.2410(2) 0.2882(2) 0.21583(14) 0.0202(6) Uani 1 1 d . . .
N5 N 0.2821(2) 0.1717(2) 0.11387(13) 0.0197(6) Uani 1 1 d . . .
N6 N 0.2148(2) 0.3424(2) 0.07427(14) 0.0239(6) Uani 1 1 d . . .
N7 N 0.5609(2) 0.2219(2) 0.27740(14) 0.0179(6) Uani 1 1 d . . .
N8 N 0.4436(2) 0.2132(2) 0.38713(13) 0.0184(6) Uani 1 1 d . . .
N9 N 0.6926(2) 0.3127(2) 0.41203(14) 0.0229(6) Uani 1 1 d . . .
Y1 Y 0.31537(3) 0.12318(3) 0.254021(19) 0.02050(10) Uani 1 1 d . . .

loop_
_atom_site_aniso_label
_atom_site_aniso_U_11
_atom_site_aniso_U_22
_atom_site_aniso_U_33
_atom_site_aniso_U_23
_atom_site_aniso_U_13
_atom_site_aniso_U_12
C1 0.0194(18) 0.0162(18) 0.0152(17) 0.0039(13) -0.0012(14) 0.0042(15)
C2 0.0152(17) 0.0120(16) 0.0219(19) 0.0018(14) -0.0022(14) 0.0029(14)
C3 0.0235(19) 0.0080(16) 0.0246(19) 0.0043(13) -0.0017(15) 0.0068(14)
C10 0.0218(19) 0.0150(17) 0.035(2) 0.0049(15) 0.0061(16) 0.0072(15)
C11 0.036(2) 0.094(3) 0.046(2) 0.018(2) 0.0060(18) 0.043(2)
C12 0.033(2) 0.062(3) 0.054(3) -0.005(2) 0.0137(19) 0.024(2)
C20 0.0262(19) 0.0147(17) 0.032(2) 0.0072(14) 0.0104(16) 0.0117(15)
C21 0.040(2) 0.031(2) 0.045(2) 0.0030(17) 0.0093(17) 0.0244(18)
C22 0.034(2) 0.0243(19) 0.044(2) 0.0006(16) -0.0027(17) 0.0191(17)
C30 0.037(2) 0.025(2) 0.050(2) 0.0176(17) 0.0148(18) 0.0168(17)
C31 0.036(2) 0.0165(19) 0.054(2) -0.0001(17) 0.0059(18) 0.0064(17)
C40 0.0332(19) 0.0140(17) 0.0177(17) -0.0002(14) -0.0019(15) 0.0147(15)
C41 0.042(2) 0.031(2) 0.030(2) -0.0030(16) 0.0008(17) 0.0217(17)
C42 0.039(2) 0.0215(19) 0.050(2) -0.0041(17) -0.0025(18) 0.0155(17)
C50 0.0251(18) 0.0231(19) 0.0182(18) -0.0022(14) -0.0011(14) 0.0130(15)
C51 0.039(2) 0.040(2) 0.0264(19) -0.0075(16) 0.0039(16) 0.0182(18)
C52 0.035(2) 0.0234(19) 0.0245(19) -0.0049(15) -0.0054(15) 0.0122(16)
C60 0.038(2) 0.0274(19) 0.033(2) -0.0022(15) -0.0099(16) 0.0198(17)
C61 0.046(2) 0.0271(19) 0.032(2) 0.0099(16) 0.0042(17) 0.0164(18)
C70 0.0187(18) 0.0225(18) 0.0210(18) -0.0004(14) -0.0027(14) 0.0072(15)
C71 0.032(2) 0.040(2) 0.036(2) -0.0016(17) 0.0094(16) 0.0138(18)
C72 0.0252(19) 0.032(2) 0.035(2) 0.0154(16) 0.0027(16) 0.0043(16)
C80 0.0245(18) 0.0256(19) 0.0163(18) 0.0028(14) 0.0014(14) 0.0121(16)
C81 0.032(2) 0.029(2) 0.0260(19) 0.0090(15) 0.0057(15) 0.0144(16)
C82 0.044(2) 0.035(2) 0.0240(19) 0.0034(15) 0.0085(16) 0.0203(18)
C90 0.0270(19) 0.0274(19) 0.034(2) 0.0046(15) -0.0061(16) 0.0121(16)
C91 0.031(2) 0.028(2) 0.032(2) -0.0052(16) -0.0043(16) 0.0071(16)
N1 0.0205(14) 0.0174(14) 0.0279(15) -0.0006(11) 0.0049(12) 0.0105(12)
N2 0.0221(15) 0.0110(13) 0.0194(14) 0.0031(11) 0.0033(12) 0.0087(11)
N3 0.0285(16) 0.0117(14) 0.0326(16) 0.0009(12) 0.0102(13) 0.0049(12)
N4 0.0282(15) 0.0158(14) 0.0204(15) 0.0010(11) 0.0027(12) 0.0132(12)
N5 0.0260(15) 0.0181(14) 0.0167(14) 0.0007(11) 0.0006(11) 0.0117(12)
N6 0.0296(16) 0.0247(15) 0.0245(15) 0.0097(12) 0.0035(12) 0.0181(13)
N7 0.0198(14) 0.0154(14) 0.0182(15) 0.0003(11) 0.0016(11) 0.0075(12)
N8 0.0203(15) 0.0184(14) 0.0166(14) 0.0056(11) 0.0026(11) 0.0081(12)
N9 0.0211(15) 0.0254(15) 0.0207(15) -0.0060(12) -0.0048(12) 0.0108(13)
Y1 0.02320(18) 0.01578(17) 0.02370(19) 0.00357(13) 0.00134(13) 0.00979(14)

loop_
_atom_type_symbol
_atom_type_description
_atom_type_scat_dispersion_real
_atom_type_scat_dispersion_imag
_atom_type_scat_source
C C 0.0033 0.0016 'International Tables Vol C Tables 4.2.6.8 and 6.1.1.4'
H H 0.0000 0.0000 'International Tables Vol C Tables 4.2.6.8 and 6.1.1.4'
N N 0.0061 0.0033 'International Tables Vol C Tables 4.2.6.8 and 6.1.1.4'
Y Y -2.7962 3.5667 'International Tables Vol C Tables 4.2.6.8 and 6.1.1.4'

loop_
_geom_angle_atom_site_label_1
_geom_angle_atom_site_label_2
_geom_angle_atom_site_label_3
_geom_angle
_geom_angle_site_symmetry_1
_geom_angle_site_symmetry_3
_geom_angle_publ_flag
N2 C1 N1 115.2(2) . . ?
N2 C1 N3 121.9(3) . . ?
N1 C1 N3 122.9(3) . . ?
N2 C1 Y1 57.51(13) . . ?
N1 C1 Y1 57.68(14) . . ?
N3 C1 Y1 178.9(2) . . ?
N4 C2 N5 115.7(2) . . ?
N4 C2 N6 122.7(3) . . ?
N5 C2 N6 121.6(3) . . ?
N4 C2 Y1 57.97(14) . . ?
N5 C2 Y1 57.73(14) . . ?
N6 C2 Y1 178.5(2) . . ?
N8 C3 N7 115.3(2) . . ?
N8 C3 N9 122.9(3) . . ?
N7 C3 N9 121.8(3) . . ?
N8 C3 Y1 57.73(14) . . ?
N7 C3 Y1 57.57(14) . . ?
N9 C3 Y1 179.4(2) . . ?
N1 C10 C12 110.1(2) . . ?
N1 C10 C11 110.3(2) . . ?
C12 C10 C11 110.3(3) . . ?
N1 C10 H10A 108.7 . . ?
C12 C10 H10A 108.7 . . ?
C11 C10 H10A 108.7 . . ?
C10 C11 H11A 109.5 . . ?
C10 C11 H11B 109.5 . . ?
H11A C11 H11B 109.5 . . ?
C10 C11 H11C 109.5 . . ?
H11A C11 H11C 109.5 . . ?
H11B C11 H11C 109.5 . . ?
C10 C12 H12A 109.5 . . ?
C10 C12 H12B 109.5 . . ?
H12A C12 H12B 109.5 . . ?
C10 C12 H12C 109.5 . . ?
H12A C12 H12C 109.5 . . ?
H12B C12 H12C 109.5 . . ?
N2 C20 C21 110.7(2) . . ?
N2 C20 C22 109.8(2) . . ?
C21 C20 C22 110.2(3) . . ?
N2 C20 H20A 108.7 . . ?
C21 C20 H20A 108.7 . . ?
C22 C20 H20A 108.7 . . ?
C20 C21 H21A 109.5 . . ?
C20 C21 H21B 109.5 . . ?
H21A C21 H21B 109.5 . . ?
C20 C21 H21C 109.5 . . ?
H21A C21 H21C 109.5 . . ?
H21B C21 H21C 109.5 . . ?
C20 C22 H22A 109.5 . . ?
C20 C22 H22B 109.5 . . ?
H22A C22 H22B 109.5 . . ?
C20 C22 H22C 109.5 . . ?
H22A C22 H22C 109.5 . . ?
H22B C22 H22C 109.5 . . ?
N3 C30 H30A 109.5 . . ?
N3 C30 H30B 109.5 . . ?
H30A C30 H30B 109.5 . . ?
N3 C30 H30C 109.5 . . ?
H30A C30 H30C 109.5 . . ?
H30B C30 H30C 109.5 . . ?
N3 C31 H31A 109.5 . . ?
N3 C31 H31B 109.5 . . ?
H31A C31 H31B 109.5 . . ?
N3 C31 H31C 109.5 . . ?
H31A C31 H31C 109.5 . . ?
H31B C31 H31C 109.5 . . ?
N4 C40 C41 109.4(2) . . ?
N4 C40 C42 111.2(2) . . ?
C41 C40 C42 110.9(2) . . ?
N4 C40 H40A 108.4 . . ?
C41 C40 H40A 108.4 . . ?
C42 C40 H40A 108.4 . . ?
C40 C41 H41A 109.5 . . ?
C40 C41 H41B 109.5 . . ?
H41A C41 H41B 109.5 . . ?
C40 C41 H41C 109.5 . . ?
H41A C41 H41C 109.5 . . ?
H41B C41 H41C 109.5 . . ?
C40 C42 H42A 109.5 . . ?
C40 C42 H42B 109.5 . . ?
H42A C42 H42B 109.5 . . ?
C40 C42 H42C 109.5 . . ?
H42A C42 H42C 109.5 . . ?
H42B C42 H42C 109.5 . . ?
N5 C50 C52 110.4(2) . . ?
N5 C50 C51 110.9(2) . . ?
C52 C50 C51 110.0(3) . . ?
N5 C50 H50A 108.5 . . ?
C52 C50 H50A 108.5 . . ?
C51 C50 H50A 108.5 . . ?
C50 C51 H51A 109.5 . . ?
C50 C51 H51B 109.5 . . ?
H51A C51 H51B 109.5 . . ?
C50 C51 H51C 109.5 . . ?
H51A C51 H51C 109.5 . . ?
H51B C51 H51C 109.5 . . ?
C50 C52 H52A 109.5 . . ?
C50 C52 H52B 109.5 . . ?
H52A C52 H52B 109.5 . . ?
C50 C52 H52C 109.5 . . ?
H52A C52 H52C 109.5 . . ?
H52B C52 H52C 109.5 . . ?
N6 C60 H60A 109.5 . . ?
N6 C60 H60B 109.5 . . ?
H60A C60 H60B 109.5 . . ?
N6 C60 H60C 109.5 . . ?
H60A C60 H60C 109.5 . . ?
H60B C60 H60C 109.5 . . ?
N6 C61 H61A 109.5 . . ?
N6 C61 H61B 109.5 . . ?
H61A C61 H61B 109.5 . . ?
N6 C61 H61C 109.5 . . ?
H61A C61 H61C 109.5 . . ?
H61B C61 H61C 109.5 . . ?
N7 C70 C71 109.9(2) . . ?
N7 C70 C72 110.3(2) . . ?
C71 C70 C72 109.8(2) . . ?
N7 C70 H70A 108.9 . . ?
C71 C70 H70A 108.9 . . ?
C72 C70 H70A 108.9 . . ?
C70 C71 H71A 109.5 . . ?
C70 C71 H71B 109.5 . . ?
H71A C71 H71B 109.5 . . ?
C70 C71 H71C 109.5 . . ?
H71A C71 H71C 109.5 . . ?
H71B C71 H71C 109.5 . . ?
C70 C72 H72A 109.5 . . ?
C70 C72 H72B 109.5 . . ?
H72A C72 H72B 109.5 . . ?
C70 C72 H72C 109.5 . . ?
H72A C72 H72C 109.5 . . ?
H72B C72 H72C 109.5 . . ?
N8 C80 C82 110.2(2) . . ?
N8 C80 C81 110.4(2) . . ?
C82 C80 C81 110.4(3) . . ?
N8 C80 H80A 108.6 . . ?
C82 C80 H80A 108.6 . . ?
C81 C80 H80A 108.6 . . ?
C80 C81 H81A 109.5 . . ?
C80 C81 H81B 109.5 . . ?
H81A C81 H81B 109.5 . . ?
C80 C81 H81C 109.5 . . ?
H81A C81 H81C 109.5 . . ?
H81B C81 H81C 109.5 . . ?
C80 C82 H82A 109.5 . . ?
C80 C82 H82B 109.5 . . ?
H82A C82 H82B 109.5 . . ?
C80 C82 H82C 109.5 . . ?
H82A C82 H82C 109.5 . . ?
H82B C82 H82C 109.5 . . ?
N9 C90 H90A 109.5 . . ?
N9 C90 H90B 109.5 . . ?
H90A C90 H90B 109.5 . . ?
N9 C90 H90C 109.5 . . ?
H90A C90 H90C 109.5 . . ?
H90B C90 H90C 109.5 . . ?
N9 C91 H91A 109.5 . . ?
N9 C91 H91B 109.5 . . ?
H91A C91 H91B 109.5 . . ?
N9 C91 H91C 109.5 . . ?
H91A C91 H91C 109.5 . . ?
H91B C91 H91C 109.5 . . ?
C1 N1 C10 121.3(2) . . ?
C1 N1 Y1 93.77(18) . . ?
C10 N1 Y1 137.95(18) . . ?
C1 N2 C20 121.6(2) . . ?
C1 N2 Y1 94.30(16) . . ?
C20 N2 Y1 138.81(18) . . ?
C1 N3 C31 119.8(2) . . ?
C1 N3 C30 122.7(2) . . ?
C31 N3 C30 116.1(2) . . ?
C2 N4 C40 122.1(2) . . ?
C2 N4 Y1 93.62(17) . . ?
C40 N4 Y1 136.71(17) . . ?
C2 N5 C50 122.9(2) . . ?
C2 N5 Y1 93.73(16) . . ?
C50 N5 Y1 138.31(18) . . ?
C2 N6 C60 122.1(2) . . ?
C2 N6 C61 121.5(2) . . ?
C60 N6 C61 116.4(2) . . ?
C3 N7 C70 122.1(2) . . ?
C3 N7 Y1 93.74(17) . . ?
C70 N7 Y1 137.64(17) . . ?
C3 N8 C80 122.8(2) . . ?
C3 N8 Y1 94.02(17) . . ?
C80 N8 Y1 135.88(18) . . ?
C3 N9 C91 122.4(2) . . ?
C3 N9 C90 121.6(2) . . ?
C91 N9 C90 115.7(2) . . ?
N7 Y1 N5 99.75(8) . . ?
N7 Y1 N8 56.95(8) . . ?
N5 Y1 N8 144.05(8) . . ?
N7 Y1 N2 101.81(8) . . ?
N5 Y1 N2 102.14(8) . . ?
N8 Y1 N2 108.94(7) . . ?
N7 Y1 N1 145.96(8) . . ?
N5 Y1 N1 109.99(8) . . ?
N8 Y1 N1 102.06(8) . . ?
N2 Y1 N1 56.74(8) . . ?
N7 Y1 N4 108.70(8) . . ?
N5 Y1 N4 56.93(8) . . ?
N8 Y1 N4 101.69(8) . . ?
N2 Y1 N4 145.17(8) . . ?
N1 Y1 N4 101.37(8) . . ?
N7 Y1 C3 28.69(8) . . ?
N5 Y1 C3 124.09(8) . . ?
N8 Y1 C3 28.26(8) . . ?
N2 Y1 C3 107.41(8) . . ?
N1 Y1 C3 125.91(8) . . ?
N4 Y1 C3 107.42(8) . . ?
N7 Y1 C2 105.61(8) . . ?
N5 Y1 C2 28.53(7) . . ?
N8 Y1 C2 124.72(8) . . ?
N2 Y1 C2 126.32(8) . . ?
N1 Y1 C2 108.43(8) . . ?
N4 Y1 C2 28.41(7) . . ?
C3 Y1 C2 118.70(8) . . ?
N7 Y1 C1 125.72(8) . . ?
N5 Y1 C1 108.41(8) . . ?
N8 Y1 C1 107.52(8) . . ?
N2 Y1 C1 28.19(8) . . ?
N1 Y1 C1 28.55(8) . . ?
N4 Y1 C1 125.58(8) . . ?
C3 Y1 C1 120.01(8) . . ?
C2 Y1 C1 121.28(8) . . ?

loop_
_geom_bond_atom_site_label_1
_geom_bond_atom_site_label_2
_geom_bond_distance
_geom_bond_site_symmetry_2
_geom_bond_publ_flag
C1 N2 1.326(3) . ?
C1 N1 1.340(3) . ?
C1 N3 1.392(3) . ?
C1 Y1 2.799(3) . ?
C2 N4 1.331(3) . ?
C2 N5 1.337(3) . ?
C2 N6 1.401(3) . ?
C2 Y1 2.793(3) . ?
C3 N8 1.325(3) . ?
C3 N7 1.343(3) . ?
C3 N9 1.403(3) . ?
C3 Y1 2.792(3) . ?
C10 N1 1.463(4) . ?
C10 C12 1.501(4) . ?
C10 C11 1.525(4) . ?
C10 H10A 1.0000 . ?
C11 H11A 0.9800 . ?
C11 H11B 0.9800 . ?
C11 H11C 0.9800 . ?
C12 H12A 0.9800 . ?
C12 H12B 0.9800 . ?
C12 H12C 0.9800 . ?
C20 N2 1.470(3) . ?
C20 C21 1.517(4) . ?
C20 C22 1.524(4) . ?
C20 H20A 1.0000 . ?
C21 H21A 0.9800 . ?
C21 H21B 0.9800 . ?
C21 H21C 0.9800 . ?
C22 H22A 0.9800 . ?
C22 H22B 0.9800 . ?
C22 H22C 0.9800 . ?
C30 N3 1.446(4) . ?
C30 H30A 0.9800 . ?
C30 H30B 0.9800 . ?
C30 H30C 0.9800 . ?
C31 N3 1.434(3) . ?
C31 H31A 0.9800 . ?
C31 H31B 0.9800 . ?
C31 H31C 0.9800 . ?
C40 N4 1.471(3) . ?
C40 C41 1.510(4) . ?
C40 C42 1.515(4) . ?
C40 H40A 1.0000 . ?
C41 H41A 0.9800 . ?
C41 H41B 0.9800 . ?
C41 H41C 0.9800 . ?
C42 H42A 0.9800 . ?
C42 H42B 0.9800 . ?
C42 H42C 0.9800 . ?
C50 N5 1.464(3) . ?
C50 C52 1.509(4) . ?
C50 C51 1.516(4) . ?
C50 H50A 1.0000 . ?
C51 H51A 0.9800 . ?
C51 H51B 0.9800 . ?
C51 H51C 0.9800 . ?
C52 H52A 0.9800 . ?
C52 H52B 0.9800 . ?
C52 H52C 0.9800 . ?
C60 N6 1.441(4) . ?
C60 H60A 0.9800 . ?
C60 H60B 0.9800 . ?
C60 H60C 0.9800 . ?
C61 N6 1.442(4) . ?
C61 H61A 0.9800 . ?
C61 H61B 0.9800 . ?
C61 H61C 0.9800 . ?
C70 N7 1.455(3) . ?
C70 C71 1.524(4) . ?
C70 C72 1.528(4) . ?
C70 H70A 1.0000 . ?
C71 H71A 0.9800 . ?
C71 H71B 0.9800 . ?
C71 H71C 0.9800 . ?
C72 H72A 0.9800 . ?
C72 H72B 0.9800 . ?
C72 H72C 0.9800 . ?
C80 N8 1.471(3) . ?
C80 C82 1.511(4) . ?
C80 C81 1.515(4) . ?
C80 H80A 1.0000 . ?
C81 H81A 0.9800 . ?
C81 H81B 0.9800 . ?
C81 H81C 0.9800 . ?
C82 H82A 0.9800 . ?
C82 H82B 0.9800 . ?
C82 H82C 0.9800 . ?
C90 N9 1.442(4) . ?
C90 H90A 0.9800 . ?
C90 H90B 0.9800 . ?
C90 H90C 0.9800 . ?
C91 N9 1.440(3) . ?
C91 H91A 0.9800 . ?
C91 H91B 0.9800 . ?
C91 H91C 0.9800 . ?
N1 Y1 2.370(2) . ?
N2 Y1 2.367(2) . ?
N4 Y1 2.373(2) . ?
N5 Y1 2.367(2) . ?
N7 Y1 2.362(2) . ?
N8 Y1 2.367(2) . ?

loop_
_geom_torsion_atom_site_label_1
_geom_torsion_atom_site_label_2
_geom_torsion_atom_site_label_3
_geom_torsion_atom_site_label_4
_geom_torsion
_geom_torsion_site_symmetry_1
_geom_torsion_site_symmetry_2
_geom_torsion_site_symmetry_3
_geom_torsion_site_symmetry_4
_geom_torsion_publ_flag
N2 C1 N1 C10 155.1(2) . . . . ?
N3 C1 N1 C10 -25.4(4) . . . . ?
Y1 C1 N1 C10 155.7(3) . . . . ?
N2 C1 N1 Y1 -0.5(2) . . . . ?
N3 C1 N1 Y1 178.9(2) . . . . ?
C12 C10 N1 C1 140.6(3) . . . . ?
C11 C10 N1 C1 -97.5(3) . . . . ?
C12 C10 N1 Y1 -77.3(3) . . . . ?
C11 C10 N1 Y1 44.6(4) . . . . ?
N1 C1 N2 C20 159.4(2) . . . . ?
N3 C1 N2 C20 -20.1(4) . . . . ?
Y1 C1 N2 C20 158.9(3) . . . . ?
N1 C1 N2 Y1 0.5(2) . . . . ?
N3 C1 N2 Y1 -178.9(2) . . . . ?
C21 C20 N2 C1 124.9(3) . . . . ?
C22 C20 N2 C1 -113.2(3) . . . . ?
C21 C20 N2 Y1 -88.2(3) . . . . ?
C22 C20 N2 Y1 33.7(4) . . . . ?
N2 C1 N3 C31 -55.5(4) . . . . ?
N1 C1 N3 C31 125.1(3) . . . . ?
Y1 C1 N3 C31 -114(13) . . . . ?
N2 C1 N3 C30 138.5(3) . . . . ?
N1 C1 N3 C30 -40.9(4) . . . . ?
Y1 C1 N3 C30 80(13) . . . . ?
N5 C2 N4 C40 156.3(2) . . . . ?
N6 C2 N4 C40 -24.2(4) . . . . ?
Y1 C2 N4 C40 154.3(3) . . . . ?
N5 C2 N4 Y1 2.1(2) . . . . ?
N6 C2 N4 Y1 -178.4(2) . . . . ?
C41 C40 N4 C2 133.1(3) . . . . ?
C42 C40 N4 C2 -104.1(3) . . . . ?
C41 C40 N4 Y1 -86.1(3) . . . . ?
C42 C40 N4 Y1 36.7(4) . . . . ?
N4 C2 N5 C50 156.9(2) . . . . ?
N6 C2 N5 C50 -22.6(4) . . . . ?
Y1 C2 N5 C50 159.0(3) . . . . ?
N4 C2 N5 Y1 -2.1(2) . . . . ?
N6 C2 N5 Y1 178.4(2) . . . . ?
C52 C50 N5 C2 -112.9(3) . . . . ?
C51 C50 N5 C2 124.9(3) . . . . ?
C52 C50 N5 Y1 34.4(4) . . . . ?
C51 C50 N5 Y1 -87.7(3) . . . . ?
N4 C2 N6 C60 -43.8(4) . . . . ?
N5 C2 N6 C60 135.7(3) . . . . ?
Y1 C2 N6 C60 -161(8) . . . . ?
N4 C2 N6 C61 134.5(3) . . . . ?
N5 C2 N6 C61 -46.1(4) . . . . ?
Y1 C2 N6 C61 17(8) . . . . ?
N8 C3 N7 C70 155.8(2) . . . . ?
N9 C3 N7 C70 -23.7(4) . . . . ?
Y1 C3 N7 C70 156.3(3) . . . . ?
N8 C3 N7 Y1 -0.5(2) . . . . ?
N9 C3 N7 Y1 179.9(2) . . . . ?
C71 C70 N7 C3 129.5(3) . . . . ?
C72 C70 N7 C3 -109.2(3) . . . . ?
C71 C70 N7 Y1 -87.0(3) . . . . ?
C72 C70 N7 Y1 34.2(4) . . . . ?
N7 C3 N8 C80 154.8(2) . . . . ?
N9 C3 N8 C80 -25.6(4) . . . . ?
Y1 C3 N8 C80 154.3(3) . . . . ?
N7 C3 N8 Y1 0.5(2) . . . . ?
N9 C3 N8 Y1 -179.9(2) . . . . ?
C82 C80 N8 C3 128.7(3) . . . . ?
C81 C80 N8 C3 -109.0(3) . . . . ?
C82 C80 N8 Y1 -89.6(3) . . . . ?
C81 C80 N8 Y1 32.6(4) . . . . ?
N8 C3 N9 C91 -38.1(4) . . . . ?
N7 C3 N9 C91 141.4(3) . . . . ?
Y1 C3 N9 C91 146(19) . . . . ?
N8 C3 N9 C90 135.0(3) . . . . ?
N7 C3 N9 C90 -45.5(4) . . . . ?
Y1 C3 N9 C90 -41(19) . . . . ?
C3 N7 Y1 N5 150.54(15) . . . . ?
C70 N7 Y1 N5 0.9(3) . . . . ?
C3 N7 Y1 N8 0.29(15) . . . . ?
C70 N7 Y1 N8 -149.4(3) . . . . ?
C3 N7 Y1 N2 -104.75(16) . . . . ?
C70 N7 Y1 N2 105.6(3) . . . . ?
C3 N7 Y1 N1 -58.5(2) . . . . ?
C70 N7 Y1 N1 151.8(2) . . . . ?
C3 N7 Y1 N4 92.29(16) . . . . ?
C70 N7 Y1 N4 -57.4(3) . . . . ?
C70 N7 Y1 C3 -149.7(3) . . . . ?
C3 N7 Y1 C2 121.88(16) . . . . ?
C70 N7 Y1 C2 -27.8(3) . . . . ?
C3 N7 Y1 C1 -88.24(17) . . . . ?
C70 N7 Y1 C1 122.1(3) . . . . ?
C2 N5 Y1 N7 -104.79(16) . . . . ?
C50 N5 Y1 N7 102.2(3) . . . . ?
C2 N5 Y1 N8 -59.7(2) . . . . ?
C50 N5 Y1 N8 147.3(2) . . . . ?
C2 N5 Y1 N2 150.77(16) . . . . ?
C50 N5 Y1 N2 -2.3(3) . . . . ?
C2 N5 Y1 N1 92.02(16) . . . . ?
C50 N5 Y1 N1 -61.0(3) . . . . ?
C2 N5 Y1 N4 1.24(15) . . . . ?
C50 N5 Y1 N4 -151.8(3) . . . . ?
C2 N5 Y1 C3 -88.22(17) . . . . ?
C50 N5 Y1 C3 118.7(3) . . . . ?
C50 N5 Y1 C2 -153.0(4) . . . . ?
C2 N5 Y1 C1 122.24(16) . . . . ?
C50 N5 Y1 C1 -30.8(3) . . . . ?
C3 N8 Y1 N7 -0.30(15) . . . . ?
C80 N8 Y1 N7 -148.7(3) . . . . ?
C3 N8 Y1 N5 -56.7(2) . . . . ?
C80 N8 Y1 N5 154.8(2) . . . . ?
C3 N8 Y1 N2 91.70(17) . . . . ?
C80 N8 Y1 N2 -56.8(3) . . . . ?
C3 N8 Y1 N1 150.39(16) . . . . ?
C80 N8 Y1 N1 1.9(3) . . . . ?
C3 N8 Y1 N4 -105.12(17) . . . . ?
C80 N8 Y1 N4 106.4(3) . . . . ?
C80 N8 Y1 C3 -148.4(3) . . . . ?
C3 N8 Y1 C2 -86.83(18) . . . . ?
C80 N8 Y1 C2 124.7(2) . . . . ?
C3 N8 Y1 C1 121.37(16) . . . . ?
C80 N8 Y1 C1 -27.1(3) . . . . ?
C1 N2 Y1 N7 150.76(15) . . . . ?
C20 N2 Y1 N7 -1.4(3) . . . . ?
C1 N2 Y1 N5 -106.41(15) . . . . ?
C20 N2 Y1 N5 101.4(3) . . . . ?
C1 N2 Y1 N8 91.92(16) . . . . ?
C20 N2 Y1 N8 -60.3(3) . . . . ?
C1 N2 Y1 N1 -0.32(14) . . . . ?
C20 N2 Y1 N1 -152.5(3) . . . . ?
C1 N2 Y1 N4 -58.3(2) . . . . ?
C20 N2 Y1 N4 149.5(2) . . . . ?
C1 N2 Y1 C3 121.65(16) . . . . ?
C20 N2 Y1 C3 -30.6(3) . . . . ?
C1 N2 Y1 C2 -89.59(17) . . . . ?
C20 N2 Y1 C2 118.2(3) . . . . ?
C20 N2 Y1 C1 -152.2(3) . . . . ?
C1 N1 Y1 N7 -57.4(2) . . . . ?
C10 N1 Y1 N7 154.3(2) . . . . ?
C1 N1 Y1 N5 91.98(16) . . . . ?
C10 N1 Y1 N5 -56.3(3) . . . . ?
C1 N1 Y1 N8 -104.56(16) . . . . ?
C10 N1 Y1 N8 107.2(3) . . . . ?
C1 N1 Y1 N2 0.32(14) . . . . ?
C10 N1 Y1 N2 -147.9(3) . . . . ?
C1 N1 Y1 N4 150.71(15) . . . . ?
C10 N1 Y1 N4 2.4(3) . . . . ?
C1 N1 Y1 C3 -87.77(17) . . . . ?
C10 N1 Y1 C3 124.0(3) . . . . ?
C1 N1 Y1 C2 122.19(16) . . . . ?
C10 N1 Y1 C2 -26.1(3) . . . . ?
C10 N1 Y1 C1 -148.3(4) . . . . ?
C2 N4 Y1 N7 88.36(16) . . . . ?
C40 N4 Y1 N7 -59.2(3) . . . . ?
C2 N4 Y1 N5 -1.25(15) . . . . ?
C40 N4 Y1 N5 -148.8(3) . . . . ?
C2 N4 Y1 N8 147.16(16) . . . . ?
C40 N4 Y1 N8 -0.4(3) . . . . ?
C2 N4 Y1 N2 -61.5(2) . . . . ?
C40 N4 Y1 N2 151.0(2) . . . . ?
C2 N4 Y1 N1 -107.82(16) . . . . ?
C40 N4 Y1 N1 104.6(3) . . . . ?
C2 N4 Y1 C3 118.54(16) . . . . ?
C40 N4 Y1 C3 -29.0(3) . . . . ?
C40 N4 Y1 C2 -147.6(4) . . . . ?
C2 N4 Y1 C1 -91.11(18) . . . . ?
C40 N4 Y1 C1 121.3(3) . . . . ?
N8 C3 Y1 N7 179.5(3) . . . . ?
N9 C3 Y1 N7 -5(19) . . . . ?
N8 C3 Y1 N5 143.65(16) . . . . ?
N7 C3 Y1 N5 -35.83(18) . . . . ?
N9 C3 Y1 N5 -41(19) . . . . ?
N7 C3 Y1 N8 -179.5(3) . . . . ?
N9 C3 Y1 N8 176(100) . . . . ?
N8 C3 Y1 N2 -97.77(17) . . . . ?
N7 C3 Y1 N2 82.75(16) . . . . ?
N9 C3 Y1 N2 78(19) . . . . ?
N8 C3 Y1 N1 -36.63(19) . . . . ?
N7 C3 Y1 N1 143.89(15) . . . . ?
N9 C3 Y1 N1 139(19) . . . . ?
N8 C3 Y1 N4 82.22(17) . . . . ?
N7 C3 Y1 N4 -97.26(16) . . . . ?
N9 C3 Y1 N4 -102(19) . . . . ?
N8 C3 Y1 C2 110.68(17) . . . . ?
N7 C3 Y1 C2 -68.81(17) . . . . ?
N9 C3 Y1 C2 -73(19) . . . . ?
N8 C3 Y1 C1 -70.10(18) . . . . ?
N7 C3 Y1 C1 110.42(16) . . . . ?
N9 C3 Y1 C1 106(19) . . . . ?
N4 C2 Y1 N7 -100.55(16) . . . . ?
N5 C2 Y1 N7 81.64(16) . . . . ?
N6 C2 Y1 N7 18(8) . . . . ?
N4 C2 Y1 N5 177.8(3) . . . . ?
N6 C2 Y1 N5 -64(8) . . . . ?
N4 C2 Y1 N8 -40.25(19) . . . . ?
N5 C2 Y1 N8 141.94(16) . . . . ?
N6 C2 Y1 N8 78(8) . . . . ?
N4 C2 Y1 N2 141.48(16) . . . . ?
N5 C2 Y1 N2 -36.33(19) . . . . ?
N6 C2 Y1 N2 -100(8) . . . . ?
N4 C2 Y1 N1 79.67(16) . . . . ?
N5 C2 Y1 N1 -98.13(16) . . . . ?
N6 C2 Y1 N1 -162(8) . . . . ?
N5 C2 Y1 N4 -177.8(3) . . . . ?
N6 C2 Y1 N4 118(8) . . . . ?
N4 C2 Y1 C3 -72.86(18) . . . . ?
N5 C2 Y1 C3 109.33(16) . . . . ?
N6 C2 Y1 C3 46(8) . . . . ?
N4 C2 Y1 C1 107.92(17) . . . . ?
N5 C2 Y1 C1 -69.89(18) . . . . ?
N6 C2 Y1 C1 -134(8) . . . . ?
N2 C1 Y1 N7 -36.08(18) . . . . ?
N1 C1 Y1 N7 144.49(15) . . . . ?
N3 C1 Y1 N7 23(13) . . . . ?
N2 C1 Y1 N5 81.26(16) . . . . ?
N1 C1 Y1 N5 -98.17(16) . . . . ?
N3 C1 Y1 N5 140(13) . . . . ?
N2 C1 Y1 N8 -97.56(16) . . . . ?
N1 C1 Y1 N8 83.01(16) . . . . ?
N3 C1 Y1 N8 -39(13) . . . . ?
N1 C1 Y1 N2 -179.4(2) . . . . ?
N3 C1 Y1 N2 59(13) . . . . ?
N2 C1 Y1 N1 179.4(2) . . . . ?
N3 C1 Y1 N1 -122(13) . . . . ?
N2 C1 Y1 N4 143.29(15) . . . . ?
N1 C1 Y1 N4 -36.14(19) . . . . ?
N3 C1 Y1 N4 -158(13) . . . . ?
N2 C1 Y1 C3 -69.73(17) . . . . ?
N1 C1 Y1 C3 110.84(16) . . . . ?
N3 C1 Y1 C3 -11(13) . . . . ?
N2 C1 Y1 C2 109.47(16) . . . . ?
N1 C1 Y1 C2 -69.96(18) . . . . ?
N3 C1 Y1 C2 168(13) . . . . ?
